data_7212322
loop_
_publ_author_name
'Das, Madhab C.'
'Ghosh, Sujit K.'
'Sen, Susan'
'Bharadwaj, Parimal K.'

_publ_section_title
;
 Binding of various anions in laterally non-symmetric aza-oxa cryptands
 through H-bonds: characterization of water clusters of different
 nuclearity
;
_journal_issue 10
_journal_name_full CrystEngComm
_journal_page_first 2967
_journal_paper_doi 10.1039/b924869m
_journal_volume 12
_journal_year 2010
_chemical_formula_moiety 'C33 H61 Cl2 N5 O13 S'
_chemical_formula_sum 'C33 H61 Cl2 N5 O13 S'
_chemical_formula_weight 838.83
_chemical_name_systematic
;
?
;
_space_group_IT_number 14
_symmetry_cell_setting monoclinic
_symmetry_space_group_name_Hall '-P 2yn'
_symmetry_space_group_name_H-M 'P 1 21/n 1'
_atom_sites_solution_hydrogens geom
_atom_sites_solution_primary direct
_atom_sites_solution_secondary difmap
_audit_creation_method SHELXL-97
_cell_angle_alpha 90.00
_cell_angle_beta 93.333(6)
_cell_angle_gamma 90.00
_cell_formula_units_Z 4
_cell_length_a 9.465(4)
_cell_length_b 26.756(6)
_cell_length_c 16.270(5)
_cell_measurement_temperature 100(1)
_cell_measurement_theta_max 28.4
_cell_measurement_theta_min 2.3
_cell_volume 4113(2)
_computing_structure_refinement 'SHELXL-97 (Sheldrick, 1997)'
_diffrn_ambient_temperature 100(1)
_diffrn_measured_fraction_theta_full 0.988
_diffrn_measured_fraction_theta_max 0.988
_diffrn_measurement_device_type 'Bruker SMART APEX'
_diffrn_measurement_method /w-scans
_diffrn_radiation_monochromator graphite
_diffrn_radiation_source 'fine-focus sealed tube'
_diffrn_radiation_type MoK\a
_diffrn_radiation_wavelength 0.71069
_diffrn_reflns_av_R_equivalents 0.0609
_diffrn_reflns_av_sigmaI/netI 0.0706
_diffrn_reflns_limit_h_max 12
_diffrn_reflns_limit_h_min -12
_diffrn_reflns_limit_k_max 35
_diffrn_reflns_limit_k_min -34
_diffrn_reflns_limit_l_max 21
_diffrn_reflns_limit_l_min -12
_diffrn_reflns_number 27160
_diffrn_reflns_theta_full 28.35
_diffrn_reflns_theta_max 28.35
_diffrn_reflns_theta_min 2.29
_exptl_absorpt_coefficient_mu 0.275
_exptl_absorpt_correction_T_max 0.9522
_exptl_absorpt_correction_T_min 0.9445
_exptl_absorpt_correction_type empirical
_exptl_absorpt_process_details 'SADABS 2.10 (Bruker 2003)'
_exptl_crystal_colour colorless
_exptl_crystal_density_diffrn 1.355
_exptl_crystal_density_method 'not measured'
_exptl_crystal_description block
_exptl_crystal_F_000 1792
_exptl_crystal_size_max 0.21
_exptl_crystal_size_mid 0.19
_exptl_crystal_size_min 0.18
_refine_diff_density_max 0.678
_refine_diff_density_min -0.428
_refine_diff_density_rms 0.130
_refine_ls_extinction_method none
_refine_ls_goodness_of_fit_ref 1.115
_refine_ls_hydrogen_treatment mixed
_refine_ls_matrix_type full
_refine_ls_number_parameters 535
_refine_ls_number_reflns 10173
_refine_ls_number_restraints 0
_refine_ls_restrained_S_all 1.115
_refine_ls_R_factor_all 0.0945
_refine_ls_R_factor_gt 0.0526
_refine_ls_shift/su_max 0.000
_refine_ls_shift/su_mean 0.000
_refine_ls_structure_factor_coef Fsqd
_refine_ls_weighting_details 'calc w=1/[\s^2^(Fo^2^)+(0.0432P)^2^+0.0000P] where P=(Fo^2^+2Fc^2^)/3'
_refine_ls_weighting_scheme calc
_refine_ls_wR_factor_gt 0.1522
_refine_ls_wR_factor_ref 0.2054
_reflns_number_gt 6693
_reflns_number_total 10173
_reflns_threshold_expression >2sigma(I)
_cod_data_source_file b924869m.txt
_cod_data_source_block Complex4
_cod_depositor_comments
;
The following automatic conversions were performed:

'_symmetry_cell_setting' value 'Monoclinic' changed to 'monoclinic'
according to /home/saulius/struct/CIF-dictionaries/cif_core.dic
dictionary named 'cif_core.dic' version 2.4.2 from 2011-04-26.

Automatic conversion script
Id: cif_fix_values 1891 2012-01-12 08:04:46Z andrius 
;
_cod_original_sg_symbol_H-M 'P 21/n'
_cod_database_code 7212322

loop_
_symmetry_equiv_pos_as_xyz
'x, y, z'
'-x+1/2, y+1/2, -z+1/2'
'-x, -y, -z'
'x-1/2, -y-1/2, z-1/2'

loop_
_atom_site_label
_atom_site_type_symbol
_atom_site_fract_x
_atom_site_fract_y
_atom_site_fract_z
_atom_site_U_iso_or_equiv
_atom_site_adp_type
_atom_site_occupancy
_atom_site_symmetry_multiplicity
_atom_site_calc_flag
_atom_site_refinement_flags
Cl1 Cl 0.09705(8) 0.19183(3) 0.15658(5) 0.02117(19) Uani 1 1 d .
Cl2 Cl 0.08593(9) 0.08786(3) -0.13767(5) 0.0260(2) Uani 1 1 d .
S1 S 0.38180(8) -0.06922(3) -0.28147(5) 0.01927(19) Uani 1 1 d .
O4 O 0.5246(2) -0.09028(7) -0.29105(13) 0.0202(5) Uani 1 1 d .
O5 O 0.3452(2) -0.07546(8) -0.19554(14) 0.0266(5) Uani 1 1 d .
O6 O 0.2779(2) -0.09651(9) -0.33615(14) 0.0271(5) Uani 1 1 d .
O7 O 0.3825(2) -0.01608(8) -0.30339(16) 0.0305(6) Uani 1 1 d .
O1 O -0.0310(2) 0.33363(8) 0.04807(13) 0.0257(5) Uani 1 1 d .
OW5 O 0.6772(3) -0.02056(9) -0.38852(17) 0.0308(6) Uani 1 1 d .
O2 O 0.0518(2) 0.33469(8) 0.29638(14) 0.0259(5) Uani 1 1 d .
O3 O 0.3516(2) 0.32694(8) 0.13429(15) 0.0264(5) Uani 1 1 d .
N5 N 0.3635(3) 0.12200(9) 0.13865(15) 0.0194(5) Uani 1 1 d .
H5A H 0.2816 0.1380 0.1461 0.023 Uiso 1 1 calc R
H5B H 0.4099 0.1185 0.1882 0.023 Uiso 1 1 calc R
OW3 O 0.8645(3) 0.05024(10) -0.53443(16) 0.0316(6) Uani 1 1 d .
OW2 O 0.1920(3) 0.05871(10) -0.31475(15) 0.0305(6) Uani 1 1 d .
OW1 O 0.3321(3) 0.00860(10) -0.09835(16) 0.0289(6) Uani 1 1 d .
OW6 O 0.5924(3) 0.05069(10) -0.04556(18) 0.0308(6) Uani 1 1 d .
N2 N 0.1274(3) 0.39520(9) 0.16247(16) 0.0218(6) Uani 1 1 d .
N4 N -0.0165(3) 0.13016(9) 0.29942(15) 0.0193(5) Uani 1 1 d .
H4A H -0.1105 0.1250 0.2991 0.023 Uiso 1 1 calc R
H4B H 0.0015 0.1472 0.2535 0.023 Uiso 1 1 calc R
N3 N -0.0591(3) 0.13140(9) 0.01460(16) 0.0194(5) Uani 1 1 d .
H3A H -0.0026 0.1256 -0.0270 0.023 Uiso 1 1 calc R
H3B H -0.0076 0.1474 0.0548 0.023 Uiso 1 1 calc R
OW4 O 0.1492(3) 0.05731(10) -0.48465(17) 0.0295(6) Uani 1 1 d .
N1 N 0.0900(2) 0.06438(9) 0.15039(15) 0.0179(5) Uani 1 1 d .
H1 H 0.0984 0.0983 0.1496 0.021 Uiso 1 1 calc R
C2 C -0.1095(3) 0.08281(11) 0.0469(2) 0.0222(7) Uani 1 1 d .
H2A H -0.1685 0.0664 0.0043 0.027 Uiso 1 1 calc R
H2B H -0.1672 0.0891 0.0931 0.027 Uiso 1 1 calc R
C31 C 0.4086(3) 0.24324(11) 0.11180(19) 0.0209(6) Uani 1 1 d .
H31 H 0.3215 0.2404 0.0826 0.025 Uiso 1 1 calc R
C8 C -0.0590(3) 0.29927(11) -0.01384(19) 0.0206(6) Uani 1 1 d .
C20 C 0.0317(3) 0.25104(11) 0.33561(19) 0.0206(6) Uani 1 1 d .
H20 H 0.1178 0.2455 0.3123 0.025 Uiso 1 1 calc R
C26 C 0.4972(3) 0.20177(11) 0.12111(19) 0.0218(6) Uani 1 1 d .
C21 C -0.0076(4) 0.38320(11) 0.2884(2) 0.0263(7) Uani 1 1 d .
H21A H -0.0258 0.3969 0.3420 0.032 Uiso 1 1 calc R
H21B H -0.0958 0.3823 0.2549 0.032 Uiso 1 1 calc R
C4 C -0.1312(3) 0.21470(11) -0.04457(19) 0.0204(6) Uani 1 1 d .
C19 C -0.0275(3) 0.29856(11) 0.33433(19) 0.0221(7) Uani 1 1 d .
C23 C 0.2311(3) 0.04251(11) 0.15480(19) 0.0199(6) Uani 1 1 d .
H23A H 0.2253 0.0082 0.1358 0.024 Uiso 1 1 calc R
H23B H 0.2682 0.0423 0.2116 0.024 Uiso 1 1 calc R
C30 C 0.4502(3) 0.28863(12) 0.14600(19) 0.0221(6) Uani 1 1 d .
C24 C 0.3323(3) 0.07152(11) 0.1026(2) 0.0208(6) Uani 1 1 d .
H24A H 0.4198 0.0529 0.0995 0.025 Uiso 1 1 calc R
H24B H 0.2903 0.0752 0.0471 0.025 Uiso 1 1 calc R
C7 C -0.0468(3) 0.30904(11) -0.09685(19) 0.0219(6) Uani 1 1 d .
H7 H -0.0192 0.3404 -0.1145 0.026 Uiso 1 1 calc R
C14 C 0.0297(4) 0.16074(11) 0.37360(19) 0.0237(7) Uani 1 1 d .
H14A H 0.1319 0.1643 0.3760 0.028 Uiso 1 1 calc R
H14B H 0.0044 0.1433 0.4229 0.028 Uiso 1 1 calc R
C29 C 0.5813(3) 0.29425(12) 0.1880(2) 0.0256(7) Uani 1 1 d .
H29 H 0.6096 0.3250 0.2101 0.031 Uiso 1 1 calc R
C33 C 0.2728(3) 0.40984(11) 0.1373(2) 0.0267(7) Uani 1 1 d .
H33A H 0.2724 0.4108 0.0777 0.032 Uiso 1 1 calc R
H33B H 0.2949 0.4432 0.1577 0.032 Uiso 1 1 calc R
C1 C 0.0110(3) 0.04834(11) 0.07425(19) 0.0205(6) Uani 1 1 d .
H1A H -0.0268 0.0152 0.0827 0.025 Uiso 1 1 calc R
H1B H 0.0762 0.0461 0.0305 0.025 Uiso 1 1 calc R
C3 C -0.1801(3) 0.16432(11) -0.01573(19) 0.0211(6) Uani 1 1 d .
H3C H -0.2436 0.1691 0.0283 0.025 Uiso 1 1 calc R
H3D H -0.2326 0.1477 -0.0608 0.025 Uiso 1 1 calc R
C10 C 0.0047(4) 0.38308(11) 0.0239(2) 0.0244(7) Uani 1 1 d .
H10A H -0.0671 0.3963 -0.0152 0.029 Uiso 1 1 calc R
H10B H 0.0949 0.3832 -0.0015 0.029 Uiso 1 1 calc R
C28 C 0.6697(3) 0.25231(12) 0.1962(2) 0.0231(7) Uani 1 1 d .
H28 H 0.7583 0.2553 0.2237 0.028 Uiso 1 1 calc R
C15 C -0.0376(3) 0.21206(11) 0.37158(19) 0.0223(7) Uani 1 1 d .
C18 C -0.1562(3) 0.30766(12) 0.3683(2) 0.0235(7) Uani 1 1 d .
H18 H -0.1955 0.3395 0.3672 0.028 Uiso 1 1 calc R
C9 C -0.1037(3) 0.25274(11) 0.0125(2) 0.0211(6) Uani 1 1 d .
H9 H -0.1151 0.2470 0.0681 0.025 Uiso 1 1 calc R
C11 C 0.0128(3) 0.41402(11) 0.1014(2) 0.0234(7) Uani 1 1 d .
H11A H -0.0777 0.4129 0.1264 0.028 Uiso 1 1 calc R
H11B H 0.0321 0.4485 0.0876 0.028 Uiso 1 1 calc R
C22 C 0.1013(4) 0.41427(12) 0.2473(2) 0.0273(7) Uani 1 1 d .
H22A H 0.0689 0.4486 0.2434 0.033 Uiso 1 1 calc R
H22B H 0.1894 0.4138 0.2808 0.033 Uiso 1 1 calc R
C12 C 0.0139(3) 0.04993(11) 0.22311(19) 0.0213(6) Uani 1 1 d .
H12A H 0.0320 0.0149 0.2351 0.026 Uiso 1 1 calc R
H12B H -0.0870 0.0538 0.2108 0.026 Uiso 1 1 calc R
C13 C 0.0576(3) 0.08090(11) 0.2987(2) 0.0224(7) Uani 1 1 d .
H13A H 0.0367 0.0623 0.3477 0.027 Uiso 1 1 calc R
H13B H 0.1590 0.0865 0.3002 0.027 Uiso 1 1 calc R
C5 C -0.1166(3) 0.22411(12) -0.12788(19) 0.0215(6) Uani 1 1 d .
H5 H -0.1339 0.1988 -0.1664 0.026 Uiso 1 1 calc R
C27 C 0.6278(3) 0.20693(12) 0.16435(19) 0.0228(7) Uani 1 1 d .
H27 H 0.6870 0.1793 0.1716 0.027 Uiso 1 1 calc R
C32 C 0.3866(3) 0.37419(11) 0.1696(2) 0.0261(7) Uani 1 1 d .
H32A H 0.4788 0.3851 0.1535 0.031 Uiso 1 1 calc R
H32B H 0.3885 0.3724 0.2292 0.031 Uiso 1 1 calc R
C16 C -0.1670(3) 0.22048(12) 0.4060(2) 0.0252(7) Uani 1 1 d .
H16 H -0.2140 0.1943 0.4303 0.030 Uiso 1 1 calc R
C6 C -0.0767(3) 0.27076(12) -0.1532(2) 0.0237(7) Uani 1 1 d .
H6 H -0.0695 0.2769 -0.2091 0.028 Uiso 1 1 calc R
C17 C -0.2250(3) 0.26786(12) 0.4039(2) 0.0247(7) Uani 1 1 d .
H17 H -0.3116 0.2733 0.4267 0.030 Uiso 1 1 calc R
C25 C 0.4510(3) 0.15260(11) 0.08405(19) 0.0223(7) Uani 1 1 d .
H25A H 0.3968 0.1588 0.0326 0.027 Uiso 1 1 calc R
H25B H 0.5343 0.1336 0.0715 0.027 Uiso 1 1 calc R
H2W1 H 0.272(5) 0.0299(18) -0.113(3) 0.057(14) Uiso 1 1 d .
H2W5 H 0.728(4) -0.0345(15) -0.423(2) 0.051(13) Uiso 1 1 d .
H1W4 H 0.061(2) 0.0556(16) -0.495(3) 0.047(13) Uiso 1 1 d .
H2W2 H 0.231(4) 0.0315(10) -0.303(3) 0.041(12) Uiso 1 1 d .
H1W1 H 0.319(5) -0.0131(19) -0.136(3) 0.065(16) Uiso 1 1 d .
H1W5 H 0.634(5) -0.0442(14) -0.367(3) 0.074(17) Uiso 1 1 d .
H1W3 H 0.819(4) 0.0595(13) -0.5782(17) 0.034(11) Uiso 1 1 d .
H1W2 H 0.157(5) 0.0650(17) -0.2684(17) 0.058(14) Uiso 1 1 d .
H2W3 H 0.848(4) 0.0186(8) -0.532(3) 0.048(13) Uiso 1 1 d .
H1W6 H 0.512(3) 0.0391(15) -0.063(3) 0.050(13) Uiso 1 1 d .
H2W6 H 0.605(17) 0.042(5) 0.004(3) 0.055(8) Uiso 1 1 d .
H2W4 H 0.158(5) 0.0605(17) -0.432(3) 0.058(15) Uiso 1 1 d .

loop_
_atom_site_aniso_label
_atom_site_aniso_U_11
_atom_site_aniso_U_22
_atom_site_aniso_U_33
_atom_site_aniso_U_23
_atom_site_aniso_U_13
_atom_site_aniso_U_12
Cl1 0.0218(4) 0.0190(4) 0.0229(4) -0.0005(3) 0.0024(3) -0.0007(3)
Cl2 0.0328(4) 0.0225(4) 0.0235(4) 0.0006(3) 0.0090(3) 0.0032(3)
S1 0.0174(4) 0.0192(4) 0.0214(4) 0.0000(3) 0.0026(3) 0.0010(3)
O4 0.0165(10) 0.0213(11) 0.0230(12) -0.0006(9) 0.0033(9) 0.0032(8)
O5 0.0234(12) 0.0317(13) 0.0253(13) 0.0009(10) 0.0052(10) 0.0022(9)
O6 0.0234(12) 0.0334(13) 0.0240(12) 0.0016(10) -0.0015(9) -0.0025(9)
O7 0.0254(12) 0.0208(12) 0.0456(15) 0.0025(10) 0.0046(11) 0.0050(9)
O1 0.0364(13) 0.0191(11) 0.0217(12) -0.0002(9) 0.0016(10) -0.0042(9)
OW5 0.0311(14) 0.0344(13) 0.0284(15) 0.0019(11) 0.0049(12) -0.0019(10)
O2 0.0235(12) 0.0197(11) 0.0349(13) 0.0016(9) 0.0054(10) 0.0006(9)
O3 0.0255(12) 0.0173(11) 0.0359(13) -0.0016(9) -0.0037(10) -0.0005(9)
N5 0.0208(13) 0.0199(13) 0.0174(13) -0.0020(10) 0.0000(10) 0.0009(10)
OW3 0.0289(13) 0.0387(15) 0.0270(14) 0.0032(12) -0.0003(11) -0.0008(11)
OW2 0.0341(14) 0.0336(14) 0.0241(13) 0.0036(11) 0.0042(11) 0.0127(11)
OW1 0.0284(13) 0.0287(14) 0.0287(14) -0.0037(11) -0.0052(11) 0.0029(10)
OW6 0.0303(14) 0.0374(15) 0.0254(16) -0.0022(12) -0.0013(12) -0.0041(11)
N2 0.0217(13) 0.0202(13) 0.0232(14) -0.0006(11) -0.0008(11) 0.0003(10)
N4 0.0214(13) 0.0202(13) 0.0165(13) 0.0011(10) 0.0022(10) -0.0005(10)
N3 0.0150(12) 0.0255(14) 0.0183(13) -0.0007(10) 0.0057(10) -0.0001(10)
OW4 0.0311(15) 0.0330(15) 0.0237(14) -0.0020(11) 0.0036(11) 0.0038(11)
N1 0.0177(12) 0.0148(12) 0.0214(13) -0.0012(10) 0.0030(10) -0.0003(9)
C2 0.0211(16) 0.0227(16) 0.0228(16) 0.0007(12) 0.0019(13) -0.0027(12)
C31 0.0204(15) 0.0229(16) 0.0197(16) 0.0027(12) 0.0024(12) -0.0047(12)
C8 0.0189(15) 0.0208(15) 0.0220(16) -0.0005(12) -0.0006(12) 0.0001(11)
C20 0.0188(15) 0.0201(15) 0.0233(16) -0.0049(12) 0.0038(13) 0.0004(11)
C26 0.0260(16) 0.0231(16) 0.0170(15) 0.0019(12) 0.0074(12) -0.0009(12)
C21 0.0348(19) 0.0207(16) 0.0234(17) -0.0002(13) 0.0033(14) 0.0032(13)
C4 0.0167(15) 0.0225(15) 0.0221(16) 0.0028(12) 0.0025(12) 0.0013(11)
C19 0.0219(16) 0.0227(16) 0.0213(16) -0.0001(12) -0.0009(13) -0.0025(12)
C23 0.0195(15) 0.0211(15) 0.0196(15) 0.0007(12) 0.0042(12) -0.0006(11)
C30 0.0241(16) 0.0238(16) 0.0188(15) 0.0036(12) 0.0047(12) 0.0023(12)
C24 0.0195(15) 0.0198(15) 0.0232(16) -0.0047(12) 0.0017(12) -0.0025(11)
C7 0.0231(16) 0.0205(15) 0.0224(16) 0.0046(12) 0.0024(13) 0.0005(12)
C14 0.0289(17) 0.0241(16) 0.0180(16) 0.0003(12) 0.0016(13) 0.0025(13)
C29 0.0251(17) 0.0252(17) 0.0264(17) -0.0029(13) 0.0012(13) -0.0030(13)
C33 0.0241(17) 0.0190(16) 0.037(2) 0.0032(14) 0.0041(14) -0.0045(12)
C1 0.0230(16) 0.0202(15) 0.0186(15) -0.0045(12) 0.0036(12) -0.0010(12)
C3 0.0150(14) 0.0252(16) 0.0228(16) -0.0009(12) 0.0003(12) 0.0005(12)
C10 0.0313(18) 0.0151(14) 0.0265(17) 0.0044(12) -0.0011(14) -0.0007(12)
C28 0.0214(16) 0.0274(17) 0.0205(16) -0.0009(12) 0.0006(13) -0.0012(12)
C15 0.0248(16) 0.0208(15) 0.0210(16) -0.0035(12) -0.0015(13) 0.0008(12)
C18 0.0227(16) 0.0235(16) 0.0240(17) -0.0039(13) -0.0015(13) 0.0027(12)
C9 0.0204(15) 0.0231(16) 0.0199(15) 0.0031(12) 0.0013(12) -0.0002(12)
C11 0.0242(16) 0.0173(15) 0.0287(18) 0.0016(12) 0.0013(13) 0.0018(12)
C22 0.0345(19) 0.0187(16) 0.0284(18) -0.0056(13) -0.0002(15) 0.0009(13)
C12 0.0215(16) 0.0231(15) 0.0199(15) 0.0017(12) 0.0057(12) 0.0010(12)
C13 0.0219(16) 0.0210(15) 0.0245(17) 0.0026(12) 0.0030(13) 0.0060(12)
C5 0.0205(15) 0.0248(16) 0.0192(15) -0.0034(12) 0.0021(12) 0.0000(12)
C27 0.0229(16) 0.0258(16) 0.0203(16) 0.0044(12) 0.0079(13) 0.0059(12)
C32 0.0227(16) 0.0203(16) 0.0348(19) 0.0020(14) -0.0016(14) -0.0038(12)
C16 0.0263(17) 0.0265(17) 0.0229(17) 0.0014(13) 0.0016(13) -0.0030(13)
C6 0.0252(16) 0.0266(17) 0.0197(16) 0.0034(13) 0.0054(13) 0.0037(13)
C17 0.0202(16) 0.0292(17) 0.0248(17) -0.0044(13) 0.0031(13) 0.0000(12)
C25 0.0256(16) 0.0217(16) 0.0204(16) 0.0012(12) 0.0062(13) -0.0008(12)

loop_
_atom_type_symbol
_atom_type_description
_atom_type_scat_dispersion_real
_atom_type_scat_dispersion_imag
_atom_type_scat_source
C C 0.0033 0.0016 'International Tables Vol C Tables 4.2.6.8 and 6.1.1.4'
H H 0.0000 0.0000 'International Tables Vol C Tables 4.2.6.8 and 6.1.1.4'
N N 0.0061 0.0033 'International Tables Vol C Tables 4.2.6.8 and 6.1.1.4'
O O 0.0106 0.0060 'International Tables Vol C Tables 4.2.6.8 and 6.1.1.4'
S S 0.1246 0.1234 'International Tables Vol C Tables 4.2.6.8 and 6.1.1.4'
Cl Cl 0.1484 0.1585 'International Tables Vol C Tables 4.2.6.8 and 6.1.1.4'

loop_
_geom_angle_atom_site_label_1
_geom_angle_atom_site_label_2
_geom_angle_atom_site_label_3
_geom_angle
O7 S1 O5 110.26(14)
O7 S1 O6 110.15(14)
O5 S1 O6 109.31(13)
O7 S1 O4 109.06(13)
O5 S1 O4 108.91(13)
O6 S1 O4 109.12(13)
C8 O1 C10 117.1(2)
H2W5 OW5 H1W5 104(4)
C19 O2 C21 117.1(2)
C30 O3 C32 117.5(2)
C25 N5 C24 111.4(2)
C25 N5 H5A 109.3
C24 N5 H5A 109.3
C25 N5 H5B 109.3
C24 N5 H5B 109.3
H5A N5 H5B 108.0
H1W3 OW3 H2W3 104(4)
H2W2 OW2 H1W2 99(4)
H2W1 OW1 H1W1 101(4)
H1W6 OW6 H2W6 107(10)
C22 N2 C33 111.2(2)
C22 N2 C11 109.8(2)
C33 N2 C11 111.4(2)
C13 N4 C14 111.8(2)
C13 N4 H4A 109.2
C14 N4 H4A 109.2
C13 N4 H4B 109.2
C14 N4 H4B 109.2
H4A N4 H4B 107.9
C2 N3 C3 111.9(2)
C2 N3 H3A 109.2
C3 N3 H3A 109.2
C2 N3 H3B 109.2
C3 N3 H3B 109.2
H3A N3 H3B 107.9
H1W4 OW4 H2W4 104(4)
C23 N1 C12 110.2(2)
C23 N1 C1 110.1(2)
C12 N1 C1 110.6(2)
C23 N1 H1 108.6
C12 N1 H1 108.6
C1 N1 H1 108.6
N3 C2 C1 112.6(2)
N3 C2 H2A 109.1
C1 C2 H2A 109.1
N3 C2 H2B 109.1
C1 C2 H2B 109.1
H2A C2 H2B 107.8
C30 C31 C26 120.0(3)
C30 C31 H31 120.0
C26 C31 H31 120.0
O1 C8 C7 124.2(3)
O1 C8 C9 114.9(3)
C7 C8 C9 120.9(3)
C15 C20 C19 119.8(3)
C15 C20 H20 120.1
C19 C20 H20 120.1
C27 C26 C31 119.1(3)
C27 C26 C25 121.2(3)
C31 C26 C25 119.6(3)
O2 C21 C22 105.5(3)
O2 C21 H21A 110.6
C22 C21 H21A 110.6
O2 C21 H21B 110.6
C22 C21 H21B 110.6
H21A C21 H21B 108.8
C9 C4 C5 119.4(3)
C9 C4 C3 119.6(3)
C5 C4 C3 120.9(3)
C18 C19 C20 121.2(3)
C18 C19 O2 124.3(3)
C20 C19 O2 114.5(3)
N1 C23 C24 111.8(2)
N1 C23 H23A 109.3
C24 C23 H23A 109.3
N1 C23 H23B 109.3
C24 C23 H23B 109.3
H23A C23 H23B 107.9
C31 C30 C29 121.2(3)
C31 C30 O3 114.7(3)
C29 C30 O3 124.1(3)
N5 C24 C23 110.9(2)
N5 C24 H24A 109.5
C23 C24 H24A 109.5
N5 C24 H24B 109.5
C23 C24 H24B 109.5
H24A C24 H24B 108.0
C8 C7 C6 118.5(3)
C8 C7 H7 120.8
C6 C7 H7 120.8
N4 C14 C15 112.0(2)
N4 C14 H14A 109.2
C15 C14 H14A 109.2
N4 C14 H14B 109.2
C15 C14 H14B 109.2
H14A C14 H14B 107.9
C30 C29 C28 118.1(3)
C30 C29 H29 120.9
C28 C29 H29 120.9
C32 C33 N2 112.6(3)
C32 C33 H33A 109.1
N2 C33 H33A 109.1
C32 C33 H33B 109.1
N2 C33 H33B 109.1
H33A C33 H33B 107.8
N1 C1 C2 114.0(2)
N1 C1 H1A 108.8
C2 C1 H1A 108.8
N1 C1 H1B 108.8
C2 C1 H1B 108.8
H1A C1 H1B 107.6
N3 C3 C4 112.6(2)
N3 C3 H3C 109.1
C4 C3 H3C 109.1
N3 C3 H3D 109.1
C4 C3 H3D 109.1
H3C C3 H3D 107.8
O1 C10 C11 106.3(3)
O1 C10 H10A 110.5
C11 C10 H10A 110.5
O1 C10 H10B 110.5
C11 C10 H10B 110.5
H10A C10 H10B 108.7
C27 C28 C29 121.0(3)
C27 C28 H28 119.5
C29 C28 H28 119.5
C20 C15 C16 119.9(3)
C20 C15 C14 119.0(3)
C16 C15 C14 121.1(3)
C19 C18 C17 118.3(3)
C19 C18 H18 120.9
C17 C18 H18 120.9
C8 C9 C4 119.8(3)
C8 C9 H9 120.1
C4 C9 H9 120.1
C10 C11 N2 111.5(2)
C10 C11 H11A 109.3
N2 C11 H11A 109.3
C10 C11 H11B 109.3
N2 C11 H11B 109.3
H11A C11 H11B 108.0
N2 C22 C21 111.8(3)
N2 C22 H22A 109.2
C21 C22 H22A 109.2
N2 C22 H22B 109.2
C21 C22 H22B 109.2
H22A C22 H22B 107.9
N1 C12 C13 112.6(2)
N1 C12 H12A 109.1
C13 C12 H12A 109.1
N1 C12 H12B 109.1
C13 C12 H12B 109.1
H12A C12 H12B 107.8
N4 C13 C12 112.4(2)
N4 C13 H13A 109.1
C12 C13 H13A 109.1
N4 C13 H13B 109.1
C12 C13 H13B 109.1
H13A C13 H13B 107.8
C6 C5 C4 120.0(3)
C6 C5 H5 120.0
C4 C5 H5 120.0
C28 C27 C26 120.5(3)
C28 C27 H27 119.7
C26 C27 H27 119.7
O3 C32 C33 106.0(3)
O3 C32 H32A 110.5
C33 C32 H32A 110.5
O3 C32 H32B 110.5
C33 C32 H32B 110.5
H32A C32 H32B 108.7
C17 C16 C15 119.7(3)
C17 C16 H16 120.2
C15 C16 H16 120.2
C5 C6 C7 121.3(3)
C5 C6 H6 119.4
C7 C6 H6 119.4
C16 C17 C18 121.2(3)
C16 C17 H17 119.4
C18 C17 H17 119.4
N5 C25 C26 113.6(2)
N5 C25 H25A 108.9
C26 C25 H25A 108.9
N5 C25 H25B 108.9
C26 C25 H25B 108.9
H25A C25 H25B 107.7

loop_
_geom_bond_atom_site_label_1
_geom_bond_atom_site_label_2
_geom_bond_distance
S1 O7 1.466(2)
S1 O5 1.469(2)
S1 O6 1.480(2)
S1 O4 1.481(2)
O1 C8 1.378(4)
O1 C10 1.427(4)
OW5 H2W5 0.85(4)
OW5 H1W5 0.84(4)
O2 C19 1.390(4)
O2 C21 1.418(4)
O3 C30 1.392(4)
O3 C32 1.420(4)
N5 C25 1.494(4)
N5 C24 1.495(4)
N5 H5A 0.9000
N5 H5B 0.9000
OW3 H1W3 0.846(18)
OW3 H2W3 0.862(19)
OW2 H2W2 0.832(19)
OW2 H1W2 0.858(19)
OW1 H2W1 0.83(5)
OW1 H1W1 0.84(6)
OW6 H1W6 0.851(19)
OW6 H2W6 0.84(6)
N2 C22 1.505(4)
N2 C33 1.510(4)
N2 C11 1.514(4)
N4 C13 1.493(4)
N4 C14 1.502(4)
N4 H4A 0.9000
N4 H4B 0.9000
N3 C2 1.491(4)
N3 C3 1.505(4)
N3 H3A 0.9000
N3 H3B 0.9000
OW4 H1W4 0.848(19)
OW4 H2W4 0.85(5)
N1 C23 1.456(4)
N1 C12 1.472(4)
N1 C1 1.473(4)
N1 H1 0.9100
C2 C1 1.513(4)
C2 H2A 0.9700
C2 H2B 0.9700
C31 C30 1.384(4)
C31 C26 1.394(4)
C31 H31 0.9300
C8 C7 1.387(4)
C8 C9 1.390(4)
C20 C15 1.380(4)
C20 C19 1.389(4)
C20 H20 0.9300
C26 C27 1.393(5)
C26 C25 1.502(4)
C21 C22 1.510(5)
C21 H21A 0.9700
C21 H21B 0.9700
C4 C9 1.392(4)
C4 C5 1.394(4)
C4 C3 1.509(4)
C19 C18 1.388(5)
C23 C24 1.528(4)
C23 H23A 0.9700
C23 H23B 0.9700
C30 C29 1.390(4)
C24 H24A 0.9700
C24 H24B 0.9700
C7 C6 1.393(4)
C7 H7 0.9300
C14 C15 1.513(4)
C14 H14A 0.9700
C14 H14B 0.9700
C29 C28 1.402(4)
C29 H29 0.9300
C33 C32 1.510(4)
C33 H33A 0.9700
C33 H33B 0.9700
C1 H1A 0.9700
C1 H1B 0.9700
C3 H3C 0.9700
C3 H3D 0.9700
C10 C11 1.507(4)
C10 H10A 0.9700
C10 H10B 0.9700
C28 C27 1.370(4)
C28 H28 0.9300
C15 C16 1.395(5)
C18 C17 1.392(5)
C18 H18 0.9300
C9 H9 0.9300
C11 H11A 0.9700
C11 H11B 0.9700
C22 H22A 0.9700
C22 H22B 0.9700
C12 C13 1.520(4)
C12 H12A 0.9700
C12 H12B 0.9700
C13 H13A 0.9700
C13 H13B 0.9700
C5 C6 1.374(4)
C5 H5 0.9300
C27 H27 0.9300
C32 H32A 0.9700
C32 H32B 0.9700
C16 C17 1.381(4)
C16 H16 0.9300
C6 H6 0.9300
C17 H17 0.9300
C25 H25A 0.9700
C25 H25B 0.9700

loop_
_geom_torsion_atom_site_label_1
_geom_torsion_atom_site_label_2
_geom_torsion_atom_site_label_3
_geom_torsion_atom_site_label_4
_geom_torsion
C3 N3 C2 C1 177.5(2)
C10 O1 C8 C7 3.8(4)
C10 O1 C8 C9 -175.3(3)
C30 C31 C26 C27 -0.6(5)
C30 C31 C26 C25 179.8(3)
C19 O2 C21 C22 178.9(2)
C15 C20 C19 C18 -0.4(5)
C15 C20 C19 O2 -179.9(3)
C21 O2 C19 C18 -3.5(4)
C21 O2 C19 C20 176.0(3)
C12 N1 C23 C24 -157.2(2)
C1 N1 C23 C24 80.6(3)
C26 C31 C30 C29 1.7(5)
C26 C31 C30 O3 -178.6(3)
C32 O3 C30 C31 178.5(3)
C32 O3 C30 C29 -1.8(5)
C25 N5 C24 C23 -174.5(2)
N1 C23 C24 N5 68.6(3)
O1 C8 C7 C6 179.2(3)
C9 C8 C7 C6 -1.6(4)
C13 N4 C14 C15 176.1(3)
C31 C30 C29 C28 -1.1(5)
O3 C30 C29 C28 179.2(3)
C22 N2 C33 C32 83.9(3)
C11 N2 C33 C32 -153.3(3)
C23 N1 C1 C2 -157.6(2)
C12 N1 C1 C2 80.5(3)
N3 C2 C1 N1 71.2(3)
C2 N3 C3 C4 177.1(3)
C9 C4 C3 N3 -83.6(3)
C5 C4 C3 N3 98.1(3)
C8 O1 C10 C11 173.5(2)
C30 C29 C28 C27 -0.6(5)
C19 C20 C15 C16 0.3(5)
C19 C20 C15 C14 -179.0(3)
N4 C14 C15 C20 -90.9(3)
N4 C14 C15 C16 89.7(4)
C20 C19 C18 C17 0.1(5)
O2 C19 C18 C17 179.5(3)
O1 C8 C9 C4 -178.2(3)
C7 C8 C9 C4 2.6(5)
C5 C4 C9 C8 -1.4(4)
C3 C4 C9 C8 -179.8(3)
O1 C10 C11 N2 61.9(3)
C22 N2 C11 C10 -160.7(3)
C33 N2 C11 C10 75.6(3)
C33 N2 C22 C21 -155.0(3)
C11 N2 C22 C21 81.2(3)
O2 C21 C22 N2 62.6(3)
C23 N1 C12 C13 79.4(3)
C1 N1 C12 C13 -158.6(2)
C14 N4 C13 C12 -178.9(3)
N1 C12 C13 N4 81.9(3)
C9 C4 C5 C6 -0.6(4)
C3 C4 C5 C6 177.7(3)
C29 C28 C27 C26 1.6(5)
C31 C26 C27 C28 -1.0(5)
C25 C26 C27 C28 178.5(3)
C30 O3 C32 C33 172.0(3)
N2 C33 C32 O3 61.5(4)
C20 C15 C16 C17 0.0(5)
C14 C15 C16 C17 179.4(3)
C4 C5 C6 C7 1.6(5)
C8 C7 C6 C5 -0.4(5)
C15 C16 C17 C18 -0.3(5)
C19 C18 C17 C16 0.3(5)
C24 N5 C25 C26 -174.4(3)
C27 C26 C25 N5 93.9(4)
C31 C26 C25 N5 -86.6(3)
